data_4118378
loop_
_publ_author_name
'Wei Li'
'Michael R. Probert'
'Monica Kosa'
'Thomas D. Bennett'
'A. Thirumurugan'
'Ryan P. Burwood'
'Michele Parinello'
'Judith A. K. Howard'
'Anthony K. Cheetham'

_publ_contact_author_name
;
;
_publ_section_title
;
 Negative Linear Compressibility of a Metal-Organic Framework
;
_journal_name_full 'Journal of the American Chemical Society'
_journal_page_first 11940
_journal_page_last 11943
_journal_paper_doi 10.1021/ja305196u
_journal_volume 134
_journal_year 2012
_chemical_absolute_configuration ad
_chemical_formula_moiety '0.5(C6 H6 O12 Zn2), H4 N1'
_chemical_formula_sum 'C3 H7 N O6 Zn'
_chemical_formula_weight 218.47
_chemical_name_systematic
;
 ? 
;
_space_group_crystal_system hexagonal
_space_group_IT_number 182
_space_group_name_Hall 'P 6c 2c'
_space_group_name_H-M_alt 'P 63 2 2'
_symmetry_space_group_name_Hall 'P 6c 2c'
_symmetry_space_group_name_H-M 'P 63 2 2'
_atom_sites_solution_hydrogens geom
_atom_sites_solution_primary direct
_atom_sites_solution_secondary difmap
_audit_creation_date 2012-05-10
_audit_creation_method
;
  Olex2 1.2-beta
  (compiled 2012.05.04 svn.r2321, GUI svn.r4222)
;
_cell_angle_alpha 90.00
_cell_angle_beta 90.00
_cell_angle_gamma 120.00
_cell_formula_units_Z 2
_cell_length_a 7.1937(4)
_cell_length_b 7.1937(4)
_cell_length_c 8.1788(4)
_cell_measurement_reflns_used 945
_cell_measurement_temperature 290
_cell_measurement_theta_max 18.155
_cell_measurement_theta_min 3.234
_cell_volume 366.54(3)
_computing_cell_refinement 'SAINT v7.68A (Bruker, 2009)'
_computing_data_collection 'APEX2 (Bruker, 2010)'
_computing_data_reduction 'SAINT v7.68A (Bruker, 2009)'
_computing_molecular_graphics
;
O. V. Dolomanov, L. J. Bourhis, R. J. Gildea, J. A. K. Howard and H. Puschmann,
OLEX2: a complete structure solution, refinement and analysis program.
J. Appl. Cryst. (2009). 42, 339-341.
;
_computing_publication_material
;
O. V. Dolomanov, L. J. Bourhis, R. J. Gildea, J. A. K. Howard and H. Puschmann,
OLEX2: a complete structure solution, refinement and analysis program.
J. Appl. Cryst. (2009). 42, 339-341.
;
_computing_structure_refinement
;
XL, G.M. Sheldrick, Acta Cryst.
(2008). A64, 112-122
;
_computing_structure_solution 'SHELXS-97 (Sheldrick, 2008)'
_diffrn_ambient_temperature 290
_diffrn_detector 'CCD area detector'
_diffrn_detector_area_resol_mean 7.9
_diffrn_detector_type 'Bruker APEXII CCD area detector'
_diffrn_measured_fraction_theta_full 0.940
_diffrn_measured_fraction_theta_max 0.940
_diffrn_measurement_device 'four-circle diffractometer'
_diffrn_measurement_device_type 'Bruker APEXII CCD area detector'
_diffrn_measurement_method '\f scans'
_diffrn_radiation_collimation 'Multilayer mirrors'
_diffrn_radiation_monochromator 'Bruker Helios multilayer mirrors'
_diffrn_radiation_probe x-ray
_diffrn_radiation_type 'Ag K\a'
_diffrn_radiation_wavelength 0.56087
_diffrn_radiation_xray_symbol K-L~3~
_diffrn_reflns_av_R_equivalents 0.0389
_diffrn_reflns_av_unetI/netI 0.0273
_diffrn_reflns_limit_h_max 7
_diffrn_reflns_limit_h_min -7
_diffrn_reflns_limit_k_max 6
_diffrn_reflns_limit_k_min -5
_diffrn_reflns_limit_l_max 8
_diffrn_reflns_limit_l_min -8
_diffrn_reflns_number 1542
_diffrn_reflns_theta_full 18.21
_diffrn_reflns_theta_max 18.21
_diffrn_reflns_theta_min 2.58
_diffrn_source 'Microfocus sealed tube'
_diffrn_source_current 0.6
_diffrn_source_power 0.03
_diffrn_source_target Ag
_diffrn_source_type 'Incoatec IuS'
_diffrn_source_voltage 50.0
_exptl_absorpt_coefficient_mu 1.756
_exptl_absorpt_correction_T_max 0.7442
_exptl_absorpt_correction_T_min 0.5740
_exptl_absorpt_correction_type multi-scan
_exptl_absorpt_process_details
;
SADABS-2008/1 (Bruker,2008) was used for absorption correction.
wR2(int) was 0.0615 before and 0.0463 after correction.
The Ratio of minimum to maximum transmission is 0.7713.
The \l/2 correction factor is 0.0015.
;
_exptl_crystal_colour 'clear light black'
_exptl_crystal_colour_lustre clear
_exptl_crystal_colour_modifier light
_exptl_crystal_colour_primary black
_exptl_crystal_density_diffrn 1.979
_exptl_crystal_density_meas ?
_exptl_crystal_description prism
_exptl_crystal_F_000 220
_exptl_crystal_size_max 0.23
_exptl_crystal_size_mid 0.18
_exptl_crystal_size_min 0.12
_refine_diff_density_max 0.224
_refine_diff_density_min -0.326
_refine_diff_density_rms 0.081
_refine_ls_abs_structure_details 'Flack H D (1983), Acta Cryst. A39, 876-881'
_refine_ls_abs_structure_Flack 0.08(9)
_refine_ls_extinction_method none
_refine_ls_goodness_of_fit_ref 1.080
_refine_ls_hydrogen_treatment constr
_refine_ls_matrix_type full
_refine_ls_number_parameters 19
_refine_ls_number_reflns 173
_refine_ls_number_restraints 0
_refine_ls_restrained_S_all 1.080
_refine_ls_R_factor_all 0.0291
_refine_ls_R_factor_gt 0.0273
_refine_ls_shift/su_max 0.000
_refine_ls_shift/su_mean 0.000
_refine_ls_structure_factor_coef Fsqd
_refine_ls_weighting_details 'calc w=1/[\s^2^(Fo^2^)+(0.0456P)^2^+0.0279P] where P=(Fo^2^+2Fc^2^)/3'
_refine_ls_weighting_scheme calc
_refine_ls_wR_factor_gt 0.0623
_refine_ls_wR_factor_ref 0.0631
_reflns_number_gt 164
_reflns_number_total 173
_reflns_threshold_expression >2sigma(I)
_cod_data_source_file ja305196u_si_009.cif
_cod_data_source_block 0.94gpa
_cod_depositor_comments
;
The following automatic conversions were performed:

'_exptl_crystal_density_meas' value 'not_measured' was changed to '?'
- the value is perceived as not measured.

Automatic conversion script
Id: cif_fix_values 3008 2015-01-20 13:52:24Z robertas 
;
_cod_database_code 4118378

loop_
_space_group_symop_id
_space_group_symop_operation_xyz
1 'x, y, z'
2 'x-y, x, z+1/2'
3 '-y, x-y, z'
4 '-x, -y, z+1/2'
5 '-x+y, -x, z'
6 'y, -x+y, z+1/2'
7 'x-y, -y, -z'
8 '-x, -x+y, -z'
9 'y, x, -z'
10 '-y, -x, -z+1/2'
11 '-x+y, y, -z+1/2'
12 'x, x-y, -z+1/2'

loop_
_atom_site_label
_atom_site_type_symbol
_atom_site_fract_x
_atom_site_fract_y
_atom_site_fract_z
_atom_site_U_iso_or_equiv
_atom_site_adp_type
_atom_site_occupancy
_atom_site_symmetry_multiplicity
_atom_site_calc_flag
_atom_site_refinement_flags
_atom_site_disorder_assembly
_atom_site_disorder_group
Zn1 Zn 0.6667 0.3333 0.7500 0.0185(4) Uani 1 6 d S . .
O1 O 0.8910(3) 0.3044(4) 0.8935(2) 0.0302(7) Uani 1 1 d . . .
H1A H 1.0000 0.0000 0.6249 0.080 Uiso 0.17 1 d P A -1
C1 C 1.0000 0.4365(7) 1.0000 0.0398(15) Uani 1 2 d S . .
H1 H 1.0000 0.5654 1.0000 0.037 Uiso 1 2 d S . .
H1B H 0.9770 0.1072 0.8260 0.080 Uiso 0.50 1 d P B -1
N1 N 1.0000 0.0000 0.7500 0.054(2) Uani 1 6 d S . .

loop_
_atom_site_aniso_label
_atom_site_aniso_U_11
_atom_site_aniso_U_22
_atom_site_aniso_U_33
_atom_site_aniso_U_23
_atom_site_aniso_U_13
_atom_site_aniso_U_12
Zn1 0.0221(5) 0.0221(5) 0.0111(6) 0.000 0.000 0.0111(3)
O1 0.0353(16) 0.0351(19) 0.0250(13) -0.0128(14) -0.0171(12) 0.0211(16)
C1 0.044(3) 0.028(2) 0.052(3) -0.0136(18) -0.027(4) 0.0218(17)
N1 0.039(3) 0.039(3) 0.085(6) 0.000 0.000 0.0194(16)

loop_
_atom_type_symbol
_atom_type_description
_atom_type_scat_dispersion_real
_atom_type_scat_dispersion_imag
_atom_type_scat_source
C C 0.0015 0.0009 'International Tables Vol C Tables 4.2.6.8 and 6.1.1.4'
H H 0.0000 0.0000 'International Tables Vol C Tables 4.2.6.8 and 6.1.1.4'
N N 0.0030 0.0019 'International Tables Vol C Tables 4.2.6.8 and 6.1.1.4'
O O 0.0056 0.0036 'International Tables Vol C Tables 4.2.6.8 and 6.1.1.4'
Zn Zn 0.3242 0.9375 'International Tables Vol C Tables 4.2.6.8 and 6.1.1.4'

loop_
_geom_angle_atom_site_label_1
_geom_angle_atom_site_label_2
_geom_angle_atom_site_label_3
_geom_angle
_geom_angle_site_symmetry_1
_geom_angle_site_symmetry_3
O1 Zn1 O1 81.85(11) . 10_666
O1 Zn1 O1 95.99(13) . 12_556
O1 Zn1 O1 91.52(7) 10_666 12_556
O1 Zn1 O1 91.52(7) . 5_665
O1 Zn1 O1 95.99(13) 10_666 5_665
O1 Zn1 O1 170.07(12) 12_556 5_665
O1 Zn1 O1 91.51(7) . 3_655
O1 Zn1 O1 170.10(12) 10_666 3_655
O1 Zn1 O1 81.83(11) 12_556 3_655
O1 Zn1 O1 91.50(7) 5_665 3_655
O1 Zn1 O1 170.10(12) . 11_656
O1 Zn1 O1 91.51(7) 10_666 11_656
O1 Zn1 O1 91.50(7) 12_556 11_656
O1 Zn1 O1 81.83(11) 5_665 11_656
O1 Zn1 O1 95.96(13) 3_655 11_656
C1 O1 Zn1 122.9(3) . .
O1 C1 O1 126.4(5) 8_767 .
O1 C1 H1 116.8(2) 8_767 .
O1 C1 H1 116.8(2) . .
H1A N1 H1B 125.675(2) . .

loop_
_geom_bond_atom_site_label_1
_geom_bond_atom_site_label_2
_geom_bond_distance
_geom_bond_site_symmetry_2
Zn1 O1 2.088(2) .
Zn1 O1 2.088(2) 10_666
Zn1 O1 2.088(2) 12_556
Zn1 O1 2.088(2) 5_665
Zn1 O1 2.088(2) 3_655
Zn1 O1 2.088(2) 11_656
O1 C1 1.238(3) .
C1 O1 1.238(3) 8_767
C1 H1 0.927(5) .
N1 H1A 1.0234 .
N1 H1B 1.0659 .
